data_7156729
loop_
_publ_author_name
'Wu, Qiong'
'Li, Gui-Lin'
'Yang, Shuang'
'Shi, Xiao-Qin'
'Huang, Tian-Zi'
'Du, Xi-Hua'
'Chen, Yan'

_publ_section_title
;
 A chemo- and regioselective C6-functionalization of 2,3-disubstituted
 indoles: highly efficient synthesis of diarylindol-6-ylmethanes.
;
_journal_issue 13
_journal_name_full 'Organic &amp; biomolecular chemistry'
_journal_page_first 3462
_journal_page_last 3470
_journal_paper_doi 10.1039/c9ob00283a
_journal_volume 17
_journal_year 2019
_chemical_formula_moiety 'C24 H22 Cl N O'
_chemical_formula_sum 'C24 H22 Cl N O'
_chemical_formula_weight 375.87
_space_group_crystal_system monoclinic
_space_group_IT_number 15
_space_group_name_Hall '-C 2yc'
_space_group_name_H-M_alt 'C 1 2/c 1'
_symmetry_space_group_name_Hall '-C 2yc'
_symmetry_space_group_name_H-M 'C 1 2/c 1'
_atom_sites_solution_hydrogens geom
_atom_sites_solution_primary direct
_audit_creation_date 2016-04-01
_audit_creation_method
;
Olex2 1.2
(compiled 2016.02.19 svn.r3266 for OlexSys, GUI svn.r5155)
;
_audit_update_record
;
2019-01-26 deposited with the CCDC.    2019-03-11 downloaded from the CCDC.
;
_cell_angle_alpha 90
_cell_angle_beta 101.189(4)
_cell_angle_gamma 90
_cell_formula_units_Z 8
_cell_length_a 17.424(3)
_cell_length_b 12.100(2)
_cell_length_c 19.028(3)
_cell_measurement_reflns_used 2944
_cell_measurement_temperature 296
_cell_measurement_theta_max 23.66
_cell_measurement_theta_min 2.182
_cell_volume 3935.4(11)
_computing_cell_refinement 'SAINT v7.68A (Bruker, 2009)'
_computing_data_reduction 'SAINT v7.68A (Bruker, 2009)'
_computing_molecular_graphics 'Olex2 (Dolomanov et al., 2009)'
_computing_publication_material 'Olex2 (Dolomanov et al., 2009)'
_computing_structure_refinement 'ShelXL (Sheldrick, 2015)'
_computing_structure_solution 'ShelXS (Sheldrick, 2008)'
_diffrn_ambient_temperature 296
_diffrn_measured_fraction_theta_full 1.000
_diffrn_measured_fraction_theta_max 0.998
_diffrn_measurement_device_type 'Bruker APEX-II CCD'
_diffrn_measurement_method '\f and \w scans'
_diffrn_radiation_monochromator graphite
_diffrn_radiation_type MoK\a
_diffrn_radiation_wavelength 0.71073
_diffrn_reflns_av_R_equivalents 0.0432
_diffrn_reflns_av_unetI/netI 0.0509
_diffrn_reflns_Laue_measured_fraction_full 1.000
_diffrn_reflns_Laue_measured_fraction_max 0.998
_diffrn_reflns_limit_h_max 25
_diffrn_reflns_limit_h_min -16
_diffrn_reflns_limit_k_max 17
_diffrn_reflns_limit_k_min -17
_diffrn_reflns_limit_l_max 26
_diffrn_reflns_limit_l_min -27
_diffrn_reflns_number 19722
_diffrn_reflns_point_group_measured_fraction_full 1.000
_diffrn_reflns_point_group_measured_fraction_max 0.998
_diffrn_reflns_theta_full 25.242
_diffrn_reflns_theta_max 30.714
_diffrn_reflns_theta_min 2.062
_diffrn_standards_number 0
_exptl_absorpt_coefficient_mu 0.207
_exptl_absorpt_correction_T_max 0.7461
_exptl_absorpt_correction_T_min 0.6912
_exptl_absorpt_correction_type multi-scan
_exptl_absorpt_process_details
;
SADABS-2008/1 (Bruker,2008) was used for absorption correction.
wR2(int) was 0.0462 before and 0.0397 after correction.
The Ratio of minimum to maximum transmission is 0.9264.
The \l/2 correction factor is 0.0015.
;
_exptl_crystal_colour colourless
_exptl_crystal_colour_primary colourless
_exptl_crystal_density_diffrn 1.269
_exptl_crystal_density_method 'not measured'
_exptl_crystal_description BLOCK
_exptl_crystal_F_000 1584
_exptl_crystal_size_max 0.25
_exptl_crystal_size_mid 0.2
_exptl_crystal_size_min 0.15
_refine_diff_density_max 0.181
_refine_diff_density_min -0.307
_refine_diff_density_rms 0.037
_refine_ls_extinction_method none
_refine_ls_goodness_of_fit_ref 1.000
_refine_ls_hydrogen_treatment constr
_refine_ls_matrix_type full
_refine_ls_number_parameters 257
_refine_ls_number_reflns 6111
_refine_ls_number_restraints 0
_refine_ls_restrained_S_all 1.000
_refine_ls_R_factor_all 0.1218
_refine_ls_R_factor_gt 0.0478
_refine_ls_shift/su_max 0.004
_refine_ls_shift/su_mean 0.000
_refine_ls_structure_factor_coef Fsqd
_refine_ls_weighting_details 'w=1/[\s^2^(Fo^2^)+(0.0607P)^2^+0.5889P] where P=(Fo^2^+2Fc^2^)/3'
_refine_ls_weighting_scheme calc
_refine_ls_wR_factor_gt 0.1126
_refine_ls_wR_factor_ref 0.1450
_reflns_Friedel_coverage 0.000
_reflns_number_gt 2999
_reflns_number_total 6111
_reflns_threshold_expression 'I > 2\s(I)'
_cod_data_source_file c9ob00283a2.cif
_cod_data_source_block mo_dm16164_0m
_cod_depositor_comments 'Adding full bibliography for 7156729.cif.'
_cod_original_cell_volume 3935.4(12)
_cod_database_code 7156729
_shelx_space_group_comment
;
The symmetry employed for this shelxl refinement is uniquely defined
by the following loop, which should always be used as a source of
symmetry information in preference to the above space-group names.
They are only intended as comments.
;
_shelx_estimated_absorpt_t_max 0.970
_shelx_estimated_absorpt_t_min 0.950
_olex2_refinement_description
;
1. Fixed Uiso
 At 1.2 times of:
  All C(H) groups, All C(H,H) groups, All N(H) groups
 At 1.5 times of:
  All C(H,H,H) groups, All O(H) groups
2. Others
 Sof(H18)=Sof(O1')=Sof(H1')=1-FVAR(1)
 Sof(H24)=Sof(O1)=Sof(H1A)=FVAR(1)
3.a Ternary CH refined with riding coordinates:
 C12(H12)
3.b Secondary CH2 refined with riding coordinates:
 C10(H10A,H10B)
3.c Aromatic/amide H refined with riding coordinates:
 N1(H1), C4(H4), C7(H7), C14(H14), C15(H15), C16(H16), C17(H17), C18(H18),
 C20(H20), C21(H21), C22(H22), C23(H23), C24(H24)
3.d Tetrahedral OH refined with riding coordinates:
 O1'(H1')
3.e Idealised Me refined as rotating group:
 C9(H9A,H9B,H9C), C11(H11A,H11B,H11C)
3.f Idealised tetrahedral OH refined as rotating group:
 O1(H1A)
;
_shelx_shelxl_version_number 2014/7
_olex2_submission_special_instructions 'No special instructions were received'

loop_
_space_group_symop_operation_xyz
'x, y, z'
'-x, y, -z+1/2'
'x+1/2, y+1/2, z'
'-x+1/2, y+1/2, -z+1/2'
'-x, -y, -z'
'x, -y, z-1/2'
'-x+1/2, -y+1/2, -z'
'x+1/2, -y+1/2, z-1/2'

loop_
_atom_site_label
_atom_site_type_symbol
_atom_site_fract_x
_atom_site_fract_y
_atom_site_fract_z
_atom_site_U_iso_or_equiv
_atom_site_adp_type
_atom_site_occupancy
_atom_site_site_symmetry_order
_atom_site_calc_flag
_atom_site_refinement_flags_posn
_atom_site_refinement_flags_occupancy
_atom_site_disorder_assembly
_atom_site_disorder_group
Cl1 Cl 0.78952(3) 1.10966(5) 0.17271(3) 0.07185(19) Uani 1 1 d . . . .
N1 N 0.95661(8) 0.84259(12) -0.00296(8) 0.0481(4) Uani 1 1 d . . . .
H1 H 0.9432 0.8077 -0.0428 0.058 Uiso 1 1 calc R . . .
C1 C 1.03121(10) 0.84784(15) 0.03715(10) 0.0497(4) Uani 1 1 d . . . .
C2 C 1.03163(10) 0.90931(15) 0.09682(10) 0.0504(4) Uani 1 1 d . . . .
C3 C 0.95224(10) 0.94535(14) 0.09420(9) 0.0451(4) Uani 1 1 d . . . .
C4 C 0.91434(10) 1.01043(15) 0.13755(9) 0.0493(4) Uani 1 1 d . . . .
H4 H 0.9422 1.0421 0.1793 0.059 Uiso 1 1 calc R . . .
C5 C 0.83509(10) 1.02683(14) 0.11730(9) 0.0473(4) Uani 1 1 d . . . .
C6 C 0.78927(9) 0.98165(13) 0.05467(9) 0.0415(4) Uani 1 1 d . . . .
C7 C 0.82727(10) 0.91871(13) 0.01110(9) 0.0431(4) Uani 1 1 d . . . .
H7 H 0.7993 0.8881 -0.0310 0.052 Uiso 1 1 calc R . . .
C8 C 0.90700(10) 0.90168(13) 0.03057(9) 0.0422(4) Uani 1 1 d . . . .
C9 C 1.09631(12) 0.79013(17) 0.01147(12) 0.0664(6) Uani 1 1 d . . . .
H9A H 1.0991 0.8159 -0.0357 0.100 Uiso 1 1 calc GR . . .
H9B H 1.0869 0.7119 0.0100 0.100 Uiso 1 1 calc GR . . .
H9C H 1.1448 0.8054 0.0435 0.100 Uiso 1 1 calc GR . . .
C10 C 1.10091(12) 0.93365(19) 0.15505(12) 0.0678(6) Uani 1 1 d . . . .
H10A H 1.0903 0.9999 0.1802 0.081 Uiso 1 1 calc R . . .
H10B H 1.1459 0.9485 0.1334 0.081 Uiso 1 1 calc R . . .
C11 C 1.12091(16) 0.8413(2) 0.20831(14) 0.1011(9) Uani 1 1 d . . . .
H11A H 1.0777 0.8287 0.2319 0.152 Uiso 1 1 calc GR . . .
H11B H 1.1664 0.8611 0.2432 0.152 Uiso 1 1 calc GR . . .
H11C H 1.1314 0.7752 0.1839 0.152 Uiso 1 1 calc GR . . .
C12 C 0.70069(9) 0.99574(14) 0.03767(9) 0.0434(4) Uani 1 1 d . . . .
H12 H 0.6895 1.0721 0.0497 0.052 Uiso 1 1 calc R . . .
C13 C 0.66153(10) 0.92061(14) 0.08458(9) 0.0455(4) Uani 1 1 d . . . .
C14 C 0.69674(11) 0.82563(15) 0.11657(10) 0.0516(4) Uani 1 1 d . . . .
H14 H 0.7464 0.8068 0.1095 0.062 Uiso 1 1 calc R . . .
C15 C 0.66012(14) 0.75804(18) 0.15871(11) 0.0652(6) Uani 1 1 d . . . .
H15 H 0.6852 0.6948 0.1794 0.078 Uiso 1 1 calc R . . .
C16 C 0.58719(15) 0.7844(2) 0.16979(11) 0.0733(6) Uani 1 1 d . . . .
H16 H 0.5625 0.7391 0.1981 0.088 Uiso 1 1 calc R . . .
C17 C 0.55020(13) 0.8781(2) 0.13892(12) 0.0718(6) Uani 1 1 d . . . .
H17 H 0.5005 0.8960 0.1463 0.086 Uiso 1 1 calc R . . .
C18 C 0.58719(11) 0.94578(17) 0.09671(11) 0.0579(5) Uani 1 1 d . . . .
H18 H 0.5619 1.0090 0.0762 0.069 Uiso 0.329(3) 1 calc R P A 2
C19 C 0.66848(9) 0.98052(14) -0.04221(9) 0.0443(4) Uani 1 1 d . . . .
C20 C 0.63097(11) 0.88564(16) -0.07037(10) 0.0553(5) Uani 1 1 d . . . .
H20 H 0.6213 0.8299 -0.0395 0.066 Uiso 1 1 calc R . . .
C21 C 0.60722(14) 0.8713(2) -0.14372(12) 0.0720(6) Uani 1 1 d . . . .
H21 H 0.5818 0.8067 -0.1615 0.086 Uiso 1 1 calc R . . .
C22 C 0.62124(14) 0.9525(2) -0.19020(12) 0.0793(7) Uani 1 1 d . . . .
H22 H 0.6062 0.9427 -0.2394 0.095 Uiso 1 1 calc R . . .
C23 C 0.65775(13) 1.0483(2) -0.16304(12) 0.0740(7) Uani 1 1 d . . . .
H23 H 0.6670 1.1039 -0.1942 0.089 Uiso 1 1 calc R . . .
C24 C 0.68096(11) 1.06313(17) -0.08992(11) 0.0562(5) Uani 1 1 d . . . .
H24 H 0.7051 1.1288 -0.0724 0.067 Uiso 0.671(3) 1 calc R P A 1
O1 O 0.55428(12) 1.03847(18) 0.06853(14) 0.0735(8) Uani 0.671(3) 1 d . P A 1
H1A H 0.5117 1.0464 0.0802 0.110 Uiso 0.671(3) 1 calc GR P A 1
O1' O 0.7150(2) 1.1576(3) -0.0672(2) 0.0645(14) Uani 0.329(3) 1 d . P A 2
H1' H 0.7369 1.1832 -0.0980 0.097 Uiso 0.329(3) 1 calc R P A 2

loop_
_atom_site_aniso_label
_atom_site_aniso_U_11
_atom_site_aniso_U_22
_atom_site_aniso_U_33
_atom_site_aniso_U_23
_atom_site_aniso_U_13
_atom_site_aniso_U_12
Cl1 0.0730(4) 0.0797(4) 0.0625(3) -0.0269(3) 0.0119(3) 0.0093(3)
N1 0.0451(8) 0.0482(8) 0.0516(9) -0.0016(7) 0.0110(7) 0.0042(6)
C1 0.0426(10) 0.0443(9) 0.0637(12) 0.0112(9) 0.0139(8) 0.0036(8)
C2 0.0418(10) 0.0473(10) 0.0596(11) 0.0101(9) 0.0038(8) -0.0005(8)
C3 0.0434(10) 0.0420(9) 0.0479(10) 0.0069(8) 0.0041(8) -0.0022(7)
C4 0.0513(11) 0.0498(10) 0.0435(10) -0.0026(8) 0.0006(8) -0.0029(8)
C5 0.0498(11) 0.0471(10) 0.0453(10) -0.0033(8) 0.0100(8) 0.0009(8)
C6 0.0425(9) 0.0379(8) 0.0435(9) 0.0024(7) 0.0070(7) 0.0004(7)
C7 0.0429(10) 0.0434(9) 0.0415(9) -0.0006(7) 0.0042(7) -0.0003(7)
C8 0.0448(10) 0.0373(8) 0.0450(9) 0.0039(7) 0.0097(7) 0.0014(7)
C9 0.0554(12) 0.0600(12) 0.0886(16) 0.0124(11) 0.0258(11) 0.0112(9)
C10 0.0500(12) 0.0746(14) 0.0746(15) 0.0013(11) 0.0017(10) 0.0006(10)
C11 0.103(2) 0.106(2) 0.0781(18) 0.0121(16) -0.0219(15) 0.0217(17)
C12 0.0425(9) 0.0390(9) 0.0486(10) 0.0004(7) 0.0082(7) 0.0056(7)
C13 0.0452(10) 0.0505(10) 0.0403(9) -0.0033(8) 0.0073(7) -0.0006(8)
C14 0.0529(11) 0.0551(11) 0.0457(10) 0.0032(8) 0.0068(8) -0.0025(8)
C15 0.0821(16) 0.0667(13) 0.0457(11) 0.0052(10) 0.0092(10) -0.0122(11)
C16 0.0873(17) 0.0855(17) 0.0507(12) -0.0041(11) 0.0223(11) -0.0298(14)
C17 0.0569(13) 0.0958(18) 0.0687(14) -0.0202(13) 0.0273(11) -0.0181(12)
C18 0.0502(11) 0.0646(12) 0.0596(12) -0.0081(10) 0.0126(9) 0.0023(9)
C19 0.0380(9) 0.0478(10) 0.0468(10) 0.0066(8) 0.0077(7) 0.0082(7)
C20 0.0638(12) 0.0527(11) 0.0474(11) 0.0020(9) 0.0062(9) 0.0003(9)
C21 0.0809(15) 0.0763(15) 0.0544(13) -0.0089(11) 0.0020(11) -0.0011(12)
C22 0.0832(17) 0.1059(19) 0.0455(12) 0.0065(13) 0.0042(11) 0.0148(15)
C23 0.0638(14) 0.0987(18) 0.0603(13) 0.0335(13) 0.0140(11) 0.0114(13)
C24 0.0462(11) 0.0594(12) 0.0624(13) 0.0154(10) 0.0090(9) 0.0028(9)
O1 0.0525(14) 0.0749(16) 0.0972(18) 0.0184(13) 0.0246(12) 0.0183(11)
O1' 0.063(3) 0.059(3) 0.071(3) 0.020(2) 0.011(2) -0.005(2)

loop_
_atom_type_symbol
_atom_type_description
_atom_type_scat_dispersion_real
_atom_type_scat_dispersion_imag
_atom_type_scat_source
C C 0.0033 0.0016 'International Tables Vol C Tables 4.2.6.8 and 6.1.1.4'
H H 0.0000 0.0000 'International Tables Vol C Tables 4.2.6.8 and 6.1.1.4'
Cl Cl 0.1484 0.1585 'International Tables Vol C Tables 4.2.6.8 and 6.1.1.4'
N N 0.0061 0.0033 'International Tables Vol C Tables 4.2.6.8 and 6.1.1.4'
O O 0.0106 0.0060 'International Tables Vol C Tables 4.2.6.8 and 6.1.1.4'

loop_
_geom_angle_atom_site_label_1
_geom_angle_atom_site_label_2
_geom_angle_atom_site_label_3
_geom_angle
C1 N1 H1 125.3
C8 N1 H1 125.3
C8 N1 C1 109.34(15)
N1 C1 C9 119.56(18)
C2 C1 N1 109.93(15)
C2 C1 C9 130.51(18)
C1 C2 C3 106.71(15)
C1 C2 C10 126.78(18)
C3 C2 C10 126.50(18)
C4 C3 C2 135.31(16)
C4 C3 C8 117.91(15)
C8 C3 C2 106.77(15)
C3 C4 H4 120.6
C5 C4 C3 118.74(16)
C5 C4 H4 120.6
C4 C5 Cl1 117.51(13)
C4 C5 C6 123.67(16)
C6 C5 Cl1 118.81(13)
C5 C6 C12 121.35(15)
C7 C6 C5 117.46(15)
C7 C6 C12 121.10(14)
C6 C7 H7 120.2
C8 C7 C6 119.60(15)
C8 C7 H7 120.2
N1 C8 C3 107.24(15)
N1 C8 C7 130.16(16)
C7 C8 C3 122.60(16)
C1 C9 H9A 109.5
C1 C9 H9B 109.5
C1 C9 H9C 109.5
H9A C9 H9B 109.5
H9A C9 H9C 109.5
H9B C9 H9C 109.5
C2 C10 H10A 108.9
C2 C10 H10B 108.9
C2 C10 C11 113.57(19)
H10A C10 H10B 107.7
C11 C10 H10A 108.9
C11 C10 H10B 108.9
C10 C11 H11A 109.5
C10 C11 H11B 109.5
C10 C11 H11C 109.5
H11A C11 H11B 109.5
H11A C11 H11C 109.5
H11B C11 H11C 109.5
C6 C12 H12 107.1
C6 C12 C13 111.04(13)
C6 C12 C19 111.08(13)
C13 C12 H12 107.1
C13 C12 C19 113.03(14)
C19 C12 H12 107.1
C14 C13 C12 122.75(16)
C14 C13 C18 117.06(17)
C18 C13 C12 120.19(16)
C13 C14 H14 119.0
C15 C14 C13 121.97(19)
C15 C14 H14 119.0
C14 C15 H15 120.0
C16 C15 C14 119.9(2)
C16 C15 H15 120.0
C15 C16 H16 120.1
C15 C16 C17 119.9(2)
C17 C16 H16 120.1
C16 C17 H17 120.0
C16 C17 C18 120.0(2)
C18 C17 H17 120.0
C13 C18 H18 119.4
C17 C18 C13 121.2(2)
C17 C18 H18 119.4
O1 C18 C13 117.5(2)
O1 C18 C17 121.3(2)
C20 C19 C12 122.91(15)
C20 C19 C24 117.78(17)
C24 C19 C12 119.21(16)
C19 C20 H20 119.3
C19 C20 C21 121.47(19)
C21 C20 H20 119.3
C20 C21 H21 119.9
C22 C21 C20 120.1(2)
C22 C21 H21 119.9
C21 C22 H22 120.4
C23 C22 C21 119.2(2)
C23 C22 H22 120.4
C22 C23 H23 119.6
C22 C23 C24 120.7(2)
C24 C23 H23 119.6
C19 C24 H24 119.7
C23 C24 C19 120.6(2)
C23 C24 H24 119.7
O1' C24 C19 121.5(3)
O1' C24 C23 117.8(3)
C18 O1 H1A 109.5
C24 O1' H1' 109.5

loop_
_geom_bond_atom_site_label_1
_geom_bond_atom_site_label_2
_geom_bond_distance
Cl1 C5 1.7525(18)
N1 H1 0.8600
N1 C1 1.375(2)
N1 C8 1.371(2)
C1 C2 1.356(3)
C1 C9 1.493(3)
C2 C3 1.442(2)
C2 C10 1.501(3)
C3 C4 1.396(2)
C3 C8 1.413(2)
C4 H4 0.9300
C4 C5 1.374(2)
C5 C6 1.410(2)
C6 C7 1.385(2)
C6 C12 1.524(2)
C7 H7 0.9300
C7 C8 1.382(2)
C9 H9A 0.9600
C9 H9B 0.9600
C9 H9C 0.9600
C10 H10A 0.9700
C10 H10B 0.9700
C10 C11 1.503(3)
C11 H11A 0.9600
C11 H11B 0.9600
C11 H11C 0.9600
C12 H12 0.9800
C12 C13 1.525(2)
C12 C19 1.526(2)
C13 C14 1.387(2)
C13 C18 1.393(3)
C14 H14 0.9300
C14 C15 1.385(3)
C15 H15 0.9300
C15 C16 1.366(3)
C16 H16 0.9300
C16 C17 1.378(3)
C17 H17 0.9300
C17 C18 1.390(3)
C18 H18 0.9300
C18 O1 1.325(3)
C19 C20 1.377(2)
C19 C24 1.396(2)
C20 H20 0.9300
C20 C21 1.387(3)
C21 H21 0.9300
C21 C22 1.375(3)
C22 H22 0.9300
C22 C23 1.374(3)
C23 H23 0.9300
C23 C24 1.383(3)
C24 H24 0.9300
C24 O1' 1.321(4)
O1 H1A 0.8200
O1' H1' 0.8200

loop_
_geom_torsion_atom_site_label_1
_geom_torsion_atom_site_label_2
_geom_torsion_atom_site_label_3
_geom_torsion_atom_site_label_4
_geom_torsion
Cl1 C5 C6 C7 178.51(12)
Cl1 C5 C6 C12 -5.0(2)
N1 C1 C2 C3 -0.1(2)
N1 C1 C2 C10 178.94(17)
C1 N1 C8 C3 -0.16(19)
C1 N1 C8 C7 -179.10(17)
C1 C2 C3 C4 -178.96(19)
C1 C2 C3 C8 -0.01(19)
C1 C2 C10 C11 -80.6(3)
C2 C3 C4 C5 -179.70(18)
C2 C3 C8 N1 0.10(18)
C2 C3 C8 C7 179.14(15)
C3 C2 C10 C11 98.2(3)
C3 C4 C5 Cl1 -179.63(13)
C3 C4 C5 C6 -0.1(3)
C4 C3 C8 N1 179.27(15)
C4 C3 C8 C7 -1.7(2)
C4 C5 C6 C7 -1.0(3)
C4 C5 C6 C12 175.53(16)
C5 C6 C7 C8 0.7(2)
C5 C6 C12 C13 -75.02(19)
C5 C6 C12 C19 158.29(15)
C6 C7 C8 N1 179.38(16)
C6 C7 C8 C3 0.6(2)
C6 C12 C13 C14 -22.8(2)
C6 C12 C13 C18 157.43(16)
C6 C12 C19 C20 103.18(19)
C6 C12 C19 C24 -73.11(19)
C7 C6 C12 C13 101.35(18)
C7 C6 C12 C19 -25.3(2)
C8 N1 C1 C2 0.2(2)
C8 N1 C1 C9 -179.66(15)
C8 C3 C4 C5 1.4(2)
C9 C1 C2 C3 179.70(18)
C9 C1 C2 C10 -1.3(3)
C10 C2 C3 C4 2.0(3)
C10 C2 C3 C8 -179.04(18)
C12 C6 C7 C8 -175.78(15)
C12 C13 C14 C15 -179.65(17)
C12 C13 C18 C17 179.59(18)
C12 C13 C18 O1 -2.6(3)
C12 C19 C20 C21 -175.42(18)
C12 C19 C24 C23 175.09(17)
C12 C19 C24 O1' -5.0(3)
C13 C12 C19 C20 -22.4(2)
C13 C12 C19 C24 161.30(15)
C13 C14 C15 C16 -0.1(3)
C14 C13 C18 C17 -0.2(3)
C14 C13 C18 O1 177.58(19)
C14 C15 C16 C17 0.1(3)
C15 C16 C17 C18 -0.1(3)
C16 C17 C18 C13 0.2(3)
C16 C17 C18 O1 -177.5(2)
C18 C13 C14 C15 0.1(3)
C19 C12 C13 C14 102.81(18)
C19 C12 C13 C18 -77.0(2)
C19 C20 C21 C22 0.3(3)
C20 C19 C24 C23 -1.4(3)
C20 C19 C24 O1' 178.5(3)
C20 C21 C22 C23 -1.1(4)
C21 C22 C23 C24 0.6(4)
C22 C23 C24 C19 0.6(3)
C22 C23 C24 O1' -179.3(3)
C24 C19 C20 C21 0.9(3)
